data_4065582
loop_
_publ_author_name
'Liu, Bo'
'Liu, Bin'
'Zhou, Yongbo'
'Chen, Wanzhi'

_publ_section_title
;
 Copper(II) Hydroxide Complexes of N-Heterocyclic Carbenes and Catalytic
 Oxidative Amination of Arylboronic Acids
;
_journal_issue 6
_journal_name_full Organometallics
_journal_page_first 1457
_journal_paper_doi 10.1021/om100009u
_journal_volume 29
_journal_year 2010
_chemical_formula_sum 'C46 H44 Cu4 F24 N24 O2 P4'
_chemical_formula_weight 1799.09
_chemical_name_systematic
; 
 ? 
;
_space_group_IT_number 14
_symmetry_cell_setting monoclinic
_symmetry_space_group_name_Hall '-P 2ybc'
_symmetry_space_group_name_H-M 'P 1 21/c 1'
_atom_sites_solution_hydrogens geom
_atom_sites_solution_primary direct
_atom_sites_solution_secondary difmap
_audit_creation_method SHELXL-97
_cell_angle_alpha 90.00
_cell_angle_beta 105.312(2)
_cell_angle_gamma 90.00
_cell_formula_units_Z 2
_cell_length_a 10.9972(13)
_cell_length_b 24.110(3)
_cell_length_c 13.0681(15)
_cell_measurement_reflns_used 4117
_cell_measurement_temperature 298(2)
_cell_measurement_theta_max 25.166
_cell_measurement_theta_min 2.322
_cell_volume 3341.9(7)
_computing_cell_refinement 'Bruker SMART'
_computing_data_collection 'Bruker SMART'
_computing_data_reduction 'Bruker SAINT'
_computing_molecular_graphics 'Bruker SHELXTL'
_computing_publication_material 'Bruker SHELXTL'
_computing_structure_refinement 'SHELXL-97 (Sheldrick, 1997)'
_computing_structure_solution 'SHELXS-97 (Sheldrick, 1990)'
_diffrn_ambient_temperature 298(2)
_diffrn_measured_fraction_theta_full 0.994
_diffrn_measured_fraction_theta_max 0.994
_diffrn_measurement_device_type 'CCD area detector'
_diffrn_measurement_method 'phi and omega scans'
_diffrn_radiation_monochromator graphite
_diffrn_radiation_source 'fine-focus sealed tube'
_diffrn_radiation_type MoK\a
_diffrn_radiation_wavelength 0.71073
_diffrn_reflns_av_R_equivalents 0.0743
_diffrn_reflns_av_sigmaI/netI 0.1014
_diffrn_reflns_limit_h_max 13
_diffrn_reflns_limit_h_min -13
_diffrn_reflns_limit_k_max 20
_diffrn_reflns_limit_k_min -28
_diffrn_reflns_limit_l_max 14
_diffrn_reflns_limit_l_min -15
_diffrn_reflns_number 16207
_diffrn_reflns_theta_full 25.02
_diffrn_reflns_theta_max 25.02
_diffrn_reflns_theta_min 1.82
_exptl_absorpt_coefficient_mu 1.477
_exptl_absorpt_correction_T_max 0.8311
_exptl_absorpt_correction_T_min 0.5965
_exptl_absorpt_correction_type multi-scan
_exptl_absorpt_process_details sadabs
_exptl_crystal_colour red
_exptl_crystal_density_diffrn 1.788
_exptl_crystal_density_method 'not measured'
_exptl_crystal_description block
_exptl_crystal_F_000 1792
_exptl_crystal_size_max 0.39
_exptl_crystal_size_mid 0.37
_exptl_crystal_size_min 0.13
_refine_diff_density_max 1.110
_refine_diff_density_min -0.740
_refine_diff_density_rms 0.158
_refine_ls_extinction_method none
_refine_ls_goodness_of_fit_ref 1.154
_refine_ls_hydrogen_treatment mixed
_refine_ls_matrix_type full
_refine_ls_number_parameters 567
_refine_ls_number_reflns 5873
_refine_ls_number_restraints 0
_refine_ls_restrained_S_all 1.154
_refine_ls_R_factor_all 0.1608
_refine_ls_R_factor_gt 0.1143
_refine_ls_shift/su_max 0.001
_refine_ls_shift/su_mean 0.000
_refine_ls_structure_factor_coef Fsqd
_refine_ls_weighting_details 'calc w=1/[\s^2^(Fo^2^)+(0.0571P)^2^+76.9548P] where P=(Fo^2^+2Fc^2^)/3'
_refine_ls_weighting_scheme calc
_refine_ls_wR_factor_gt 0.2749
_refine_ls_wR_factor_ref 0.2989
_reflns_number_gt 3806
_reflns_number_total 5873
_reflns_threshold_expression >2sigma(I)
_cod_data_source_file om100009u_si_001.cif
_cod_data_source_block 091127d
_cod_depositor_comments
;
The following automatic conversions were performed:

'_symmetry_cell_setting' value 'Monoclinic' changed to 'monoclinic'
according to /home/saulius/struct/CIF-dictionaries/cif_core.dic
dictionary named 'cif_core.dic' version 2.4.1 from 2010-06-29.

Automatic conversion script
Id: cif_fix_values 1715 2011-07-08 13:25:40Z adriana 
;
_cod_original_sg_symbol_H-M 'P2(1)/c  '
_cod_database_code 4065582

loop_
_symmetry_equiv_pos_as_xyz
'x, y, z'
'-x, y+1/2, -z+1/2'
'-x, -y, -z'
'x, -y-1/2, z-1/2'

loop_
_atom_site_label
_atom_site_type_symbol
_atom_site_fract_x
_atom_site_fract_y
_atom_site_fract_z
_atom_site_U_iso_or_equiv
_atom_site_adp_type
_atom_site_occupancy
_atom_site_symmetry_multiplicity
_atom_site_calc_flag
_atom_site_refinement_flags
_atom_site_disorder_assembly
_atom_site_disorder_group
Cu1 Cu 0.45391(14) 0.00958(7) 0.10642(11) 0.0341(5) Uani 1 1 d . . .
Cu2 Cu 0.23381(13) 0.04039(7) -0.11218(11) 0.0340(4) Uani 1 1 d . . .
F1 F 0.2184(11) 0.1514(6) 0.2725(12) 0.118(5) Uani 1 1 d . A .
F2 F 0.5108(11) 0.1390(5) 0.3403(10) 0.099(4) Uani 1 1 d . A .
F3 F 0.3528(17) 0.1090(9) 0.2054(15) 0.094(10) Uani 0.75(5) 1 d P A 1
F4 F 0.3535(18) 0.0921(9) 0.3708(17) 0.103(11) Uani 0.75(5) 1 d P A 1
F5 F 0.3805(17) 0.1808(10) 0.4100(18) 0.097(10) Uani 0.75(5) 1 d P A 1
F6 F 0.377(2) 0.2009(9) 0.247(2) 0.112(12) Uani 0.75(5) 1 d P A 1
F7 F 0.768(3) 0.2089(15) 0.659(3) 0.134(12) Uani 0.67(4) 1 d P B 1
F8 F 1.061(3) 0.2178(14) 0.710(2) 0.120(10) Uani 0.67(4) 1 d P B 1
F9 F 0.928(3) 0.1517(10) 0.721(3) 0.121(11) Uani 0.67(4) 1 d P B 1
F10 F 0.918(3) 0.2332(17) 0.799(3) 0.138(13) Uani 0.67(4) 1 d P B 1
F11 F 0.902(3) 0.2750(10) 0.644(3) 0.126(12) Uani 0.67(4) 1 d P B 1
F12 F 0.909(3) 0.1946(13) 0.569(2) 0.116(10) Uani 0.67(4) 1 d P B 1
F3' F 0.352(4) 0.083(2) 0.278(5) 0.08(2) Uani 0.25(5) 1 d P A 2
F4' F 0.358(6) 0.132(4) 0.421(5) 0.10(3) Uani 0.25(5) 1 d P A 2
F5' F 0.377(5) 0.209(3) 0.333(6) 0.10(3) Uani 0.25(5) 1 d P A 2
F6' F 0.405(5) 0.157(3) 0.202(4) 0.08(3) Uani 0.25(5) 1 d P A 2
F7' F 0.866(6) 0.199(3) 0.783(5) 0.12(2) Uani 0.33(4) 1 d P B 2
F8' F 0.959(6) 0.230(3) 0.585(5) 0.13(2) Uani 0.33(4) 1 d P B 2
F9' F 1.035(6) 0.180(3) 0.729(5) 0.13(2) Uani 0.33(4) 1 d P B 2
F10' F 0.979(6) 0.267(2) 0.744(6) 0.13(2) Uani 0.33(4) 1 d P B 2
F11' F 0.791(6) 0.249(3) 0.640(5) 0.13(2) Uani 0.33(4) 1 d P B 2
F12' F 0.845(5) 0.162(2) 0.625(5) 0.12(2) Uani 0.33(4) 1 d P B 2
N1 N 0.2909(10) -0.0301(5) 0.0722(8) 0.041(3) Uani 1 1 d . . .
N2 N 0.2049(10) -0.0212(5) -0.0229(8) 0.039(3) Uani 1 1 d . . .
N3 N 0.4227(10) -0.0617(5) 0.2878(8) 0.042(3) Uani 1 1 d . . .
N4 N 0.5775(10) -0.0044(5) 0.3250(8) 0.043(3) Uani 1 1 d . . .
N5 N 0.6182(10) 0.0556(5) 0.2025(9) 0.042(3) Uani 1 1 d . . .
N6 N 0.7455(12) 0.0571(5) 0.3810(9) 0.050(3) Uani 1 1 d . . .
N7 N -0.0062(10) -0.0225(5) -0.2103(8) 0.041(3) Uani 1 1 d . . .
N8 N 0.0500(10) 0.0390(5) -0.3100(8) 0.043(3) Uani 1 1 d . . .
N9 N 0.2276(10) 0.0891(5) -0.2549(8) 0.038(3) Uani 1 1 d . . .
N10 N 0.1000(11) 0.0970(5) -0.4325(9) 0.045(3) Uani 1 1 d . . .
N11 N 0.1849(11) 0.1169(6) -0.0409(10) 0.049(3) Uani 1 1 d . . .
N12 N 0.5264(19) 0.3397(8) 0.4516(15) 0.096(6) Uani 1 1 d . . .
O1 O 0.4128(8) 0.0466(4) -0.0308(6) 0.035(2) Uani 1 1 d . . .
P1 P 0.3654(4) 0.1458(2) 0.3059(4) 0.0567(12) Uani 1 1 d . . .
P2 P 0.9133(7) 0.2140(3) 0.6844(6) 0.093(2) Uani 1 1 d . . .
C1 C 0.3130(13) -0.0920(7) 0.2328(11) 0.046(4) Uani 1 1 d . . .
H1A H 0.2544 -0.0927 0.2767 0.056 Uiso 1 1 calc R . .
H1B H 0.3375 -0.1300 0.2242 0.056 Uiso 1 1 calc R . .
C2 C 0.2447(12) -0.0692(6) 0.1244(10) 0.038(3) Uani 1 1 d . . .
C3 C 0.1284(12) -0.0867(7) 0.0625(11) 0.044(4) Uani 1 1 d . . .
H3 H 0.0759 -0.1135 0.0792 0.053 Uiso 1 1 calc R . .
C4 C 0.1074(12) -0.0556(6) -0.0296(10) 0.036(3) Uani 1 1 d . . .
C5 C -0.0102(12) -0.0564(7) -0.1199(10) 0.043(4) Uani 1 1 d . . .
H5A H -0.0271 -0.0944 -0.1437 0.052 Uiso 1 1 calc R . .
H5B H -0.0802 -0.0441 -0.0934 0.052 Uiso 1 1 calc R . .
C6 C 0.4809(12) -0.0241(6) 0.2449(10) 0.040(3) Uani 1 1 d . . .
C7 C 0.5784(13) -0.0314(7) 0.4184(10) 0.046(4) Uani 1 1 d . . .
H7 H 0.6361 -0.0263 0.4840 0.055 Uiso 1 1 calc R . .
C8 C 0.4807(14) -0.0661(7) 0.3964(10) 0.047(4) Uani 1 1 d . . .
H8 H 0.4557 -0.0890 0.4444 0.056 Uiso 1 1 calc R . .
C9 C 0.6511(13) 0.0388(7) 0.3008(11) 0.045(3) Uani 1 1 d . . .
C10 C 0.8087(15) 0.1006(7) 0.3552(13) 0.058(4) Uani 1 1 d . . .
H10 H 0.8735 0.1160 0.4082 0.070 Uiso 1 1 calc R . .
C11 C 0.7832(14) 0.1235(7) 0.2556(12) 0.055(4) Uani 1 1 d . . .
H11 H 0.8290 0.1532 0.2398 0.065 Uiso 1 1 calc R . .
C12 C 0.6850(13) 0.0994(7) 0.1806(12) 0.048(4) Uani 1 1 d . . .
H12 H 0.6636 0.1138 0.1121 0.058 Uiso 1 1 calc R . .
C13 C 0.0834(12) 0.0151(6) -0.2109(10) 0.038(3) Uani 1 1 d . . .
C14 C -0.0613(13) 0.0135(7) -0.3715(11) 0.051(4) Uani 1 1 d . . .
H14 H -0.1029 0.0214 -0.4416 0.061 Uiso 1 1 calc R . .
C15 C -0.0947(14) -0.0238(7) -0.3097(11) 0.050(4) Uani 1 1 d . . .
H15 H -0.1647 -0.0470 -0.3290 0.060 Uiso 1 1 calc R . .
C16 C 0.1301(12) 0.0771(6) -0.3353(10) 0.040(3) Uani 1 1 d . . .
C17 C 0.1771(14) 0.1372(7) -0.4498(12) 0.054(4) Uani 1 1 d . . .
H17 H 0.1608 0.1533 -0.5167 0.065 Uiso 1 1 calc R . .
C18 C 0.2807(14) 0.1555(7) -0.3704(12) 0.055(4) Uani 1 1 d . . .
H18 H 0.3323 0.1841 -0.3822 0.066 Uiso 1 1 calc R . .
C19 C 0.3028(14) 0.1294(7) -0.2743(12) 0.048(4) Uani 1 1 d . . .
H19 H 0.3725 0.1400 -0.2203 0.058 Uiso 1 1 calc R . .
C20 C 0.1811(16) 0.1617(8) -0.0234(13) 0.059(4) Uani 1 1 d . . .
C21 C 0.182(3) 0.2208(10) 0.000(2) 0.120(9) Uani 1 1 d . . .
H21A H 0.1271 0.2279 0.0448 0.180 Uiso 1 1 calc R . .
H21B H 0.1523 0.2412 -0.0652 0.180 Uiso 1 1 calc R . .
H21C H 0.2658 0.2324 0.0351 0.180 Uiso 1 1 calc R . .
C22 C 0.586(2) 0.3032(11) 0.429(2) 0.098(7) Uani 1 1 d . . .
C23 C 0.663(2) 0.2566(10) 0.410(2) 0.110(8) Uani 1 1 d . . .
H23A H 0.7357 0.2528 0.4685 0.165 Uiso 1 1 calc R . .
H23B H 0.6885 0.2634 0.3460 0.165 Uiso 1 1 calc R . .
H23C H 0.6137 0.2232 0.4015 0.165 Uiso 1 1 calc R . .
H H 0.410(13) 0.089(7) -0.022(11) 0.05(4) Uiso 1 1 d . . .

loop_
_atom_site_aniso_label
_atom_site_aniso_U_11
_atom_site_aniso_U_22
_atom_site_aniso_U_33
_atom_site_aniso_U_23
_atom_site_aniso_U_13
_atom_site_aniso_U_12
Cu1 0.0256(8) 0.0517(11) 0.0229(7) 0.0091(8) 0.0027(6) -0.0057(7)
Cu2 0.0248(8) 0.0493(10) 0.0253(8) 0.0070(8) 0.0023(6) -0.0040(7)
F1 0.071(8) 0.111(11) 0.155(13) 0.006(10) 0.000(8) -0.001(7)
F2 0.075(8) 0.105(10) 0.109(9) -0.013(8) 0.011(7) 0.006(7)
F3 0.102(13) 0.10(2) 0.066(12) -0.015(13) 0.000(9) 0.000(13)
F4 0.117(14) 0.080(16) 0.08(2) 0.034(15) -0.024(12) -0.031(12)
F5 0.105(13) 0.10(2) 0.093(16) -0.028(15) 0.032(11) 0.001(12)
F6 0.118(16) 0.087(19) 0.12(2) 0.035(19) 0.010(15) -0.016(13)
F7 0.110(19) 0.12(3) 0.17(3) 0.05(2) 0.049(18) 0.016(18)
F8 0.107(18) 0.11(2) 0.15(2) 0.02(2) 0.057(17) 0.008(18)
F9 0.12(2) 0.092(17) 0.16(3) 0.043(16) 0.05(2) 0.008(15)
F10 0.15(3) 0.14(3) 0.14(2) 0.00(3) 0.06(2) 0.03(2)
F11 0.14(3) 0.092(17) 0.15(3) 0.022(16) 0.06(2) 0.019(17)
F12 0.13(2) 0.09(2) 0.14(2) 0.009(18) 0.049(18) 0.019(17)
F3' 0.07(3) 0.07(3) 0.08(6) 0.00(3) 0.02(3) -0.01(2)
F4' 0.11(4) 0.10(8) 0.10(4) 0.01(5) 0.02(3) 0.00(4)
F5' 0.10(4) 0.09(4) 0.10(7) -0.01(5) 0.01(4) 0.00(3)
F6' 0.09(4) 0.09(6) 0.08(3) 0.00(3) 0.02(3) 0.00(3)
F7' 0.13(5) 0.10(5) 0.14(5) 0.01(4) 0.07(4) 0.00(3)
F8' 0.12(4) 0.12(5) 0.15(5) 0.03(5) 0.05(4) 0.01(4)
F9' 0.13(5) 0.11(5) 0.15(5) 0.02(4) 0.04(4) 0.03(5)
F10' 0.13(4) 0.10(4) 0.16(6) 0.02(4) 0.04(4) 0.01(3)
F11' 0.12(5) 0.10(5) 0.16(5) 0.01(4) 0.03(4) 0.02(4)
F12' 0.12(4) 0.11(4) 0.14(5) 0.00(3) 0.06(4) 0.01(3)
N1 0.035(6) 0.057(8) 0.028(6) 0.007(5) 0.004(5) -0.007(6)
N2 0.029(6) 0.051(8) 0.033(6) 0.006(5) 0.002(5) -0.007(5)
N3 0.038(6) 0.065(9) 0.025(5) 0.011(6) 0.013(5) 0.004(6)
N4 0.041(6) 0.059(8) 0.028(6) 0.006(6) 0.006(5) 0.007(6)
N5 0.034(6) 0.054(8) 0.035(6) -0.003(6) 0.005(5) 0.005(6)
N6 0.049(7) 0.054(8) 0.039(7) 0.001(6) -0.002(6) -0.001(6)
N7 0.034(6) 0.055(8) 0.032(6) -0.001(5) 0.003(5) -0.008(6)
N8 0.034(6) 0.060(8) 0.029(6) -0.003(6) -0.001(5) -0.011(6)
N9 0.033(6) 0.050(8) 0.032(6) 0.000(5) 0.009(5) 0.004(5)
N10 0.040(7) 0.058(8) 0.034(6) 0.006(6) 0.005(5) 0.000(6)
N11 0.044(7) 0.054(9) 0.049(8) 0.000(7) 0.015(6) 0.006(7)
N12 0.105(15) 0.077(13) 0.087(13) -0.011(11) -0.012(11) 0.025(11)
O1 0.028(4) 0.045(6) 0.030(4) 0.007(4) 0.004(4) -0.005(4)
P1 0.053(3) 0.066(3) 0.052(3) 0.008(2) 0.016(2) 0.000(2)
P2 0.094(5) 0.093(5) 0.111(5) 0.025(4) 0.059(4) 0.022(4)
C1 0.043(8) 0.057(10) 0.035(7) 0.014(7) 0.003(6) 0.000(7)
C2 0.038(7) 0.050(9) 0.029(7) 0.010(6) 0.014(6) -0.002(7)
C3 0.034(7) 0.055(10) 0.042(8) 0.012(7) 0.008(6) -0.008(7)
C4 0.029(7) 0.048(9) 0.031(7) 0.006(6) 0.006(5) -0.007(6)
C5 0.036(7) 0.057(10) 0.036(7) 0.008(7) 0.006(6) -0.012(7)
C6 0.037(7) 0.057(10) 0.024(6) 0.002(6) 0.006(6) 0.004(7)
C7 0.046(8) 0.064(10) 0.026(7) 0.006(7) 0.005(6) 0.007(8)
C8 0.050(9) 0.063(11) 0.026(7) 0.012(7) 0.008(6) 0.001(8)
C9 0.042(8) 0.056(10) 0.034(7) 0.006(7) 0.004(6) 0.004(7)
C10 0.046(9) 0.066(12) 0.056(10) -0.002(9) 0.002(8) -0.002(8)
C11 0.048(9) 0.060(11) 0.052(9) -0.002(8) 0.007(7) -0.003(8)
C12 0.041(8) 0.056(10) 0.045(8) 0.002(8) 0.008(7) 0.003(7)
C13 0.029(7) 0.054(9) 0.032(7) 0.002(7) 0.007(5) 0.000(6)
C14 0.038(8) 0.069(11) 0.036(8) 0.001(8) -0.008(6) -0.009(8)
C15 0.043(8) 0.062(11) 0.037(8) -0.002(7) -0.003(6) -0.011(7)
C16 0.033(7) 0.054(9) 0.032(7) 0.000(7) 0.007(6) 0.005(7)
C17 0.052(9) 0.070(12) 0.040(8) 0.013(8) 0.013(7) 0.000(9)
C18 0.046(9) 0.070(12) 0.051(9) 0.001(9) 0.014(8) -0.005(8)
C19 0.040(8) 0.063(11) 0.041(8) 0.003(8) 0.012(7) 0.004(8)
C20 0.058(11) 0.059(12) 0.054(10) -0.009(9) 0.002(8) -0.005(9)
C21 0.12(2) 0.090(19) 0.13(2) -0.004(16) -0.002(17) 0.001(16)
C22 0.093(17) 0.086(18) 0.097(18) 0.008(15) -0.009(14) 0.000(15)
C23 0.105(18) 0.096(19) 0.13(2) 0.015(16) 0.031(16) 0.025(15)

loop_
_atom_type_symbol
_atom_type_description
_atom_type_scat_dispersion_real
_atom_type_scat_dispersion_imag
_atom_type_scat_source
C C 0.0033 0.0016 'International Tables Vol C Tables 4.2.6.8 and 6.1.1.4'
H H 0.0000 0.0000 'International Tables Vol C Tables 4.2.6.8 and 6.1.1.4'
O O 0.0106 0.0060 'International Tables Vol C Tables 4.2.6.8 and 6.1.1.4'
N N 0.0061 0.0033 'International Tables Vol C Tables 4.2.6.8 and 6.1.1.4'
F F 0.0171 0.0103 'International Tables Vol C Tables 4.2.6.8 and 6.1.1.4'
P P 0.1023 0.0942 'International Tables Vol C Tables 4.2.6.8 and 6.1.1.4'
Cu Cu 0.3201 1.2651 'International Tables Vol C Tables 4.2.6.8 and 6.1.1.4'

loop_
_geom_angle_atom_site_label_1
_geom_angle_atom_site_label_2
_geom_angle_atom_site_label_3
_geom_angle
_geom_angle_site_symmetry_3
C6 Cu1 O1 174.7(5) .
C6 Cu1 N1 85.1(5) .
O1 Cu1 N1 92.1(4) .
C6 Cu1 N5 77.2(5) .
O1 Cu1 N5 104.5(4) .
N1 Cu1 N5 158.3(4) .
C6 Cu1 O1 101.0(5) 3_655
O1 Cu1 O1 84.1(4) 3_655
N1 Cu1 O1 104.5(4) 3_655
N5 Cu1 O1 91.2(4) 3_655
C13 Cu2 N2 85.0(5) .
C13 Cu2 O1 161.4(5) .
N2 Cu2 O1 91.8(4) .
C13 Cu2 N9 76.7(5) .
N2 Cu2 N9 159.6(4) .
O1 Cu2 N9 102.7(4) .
C13 Cu2 N11 106.8(5) .
N2 Cu2 N11 106.7(5) .
O1 Cu2 N11 91.7(4) .
N9 Cu2 N11 87.4(5) .
C2 N1 N2 108.0(11) .
C2 N1 Cu1 132.0(9) .
N2 N1 Cu1 119.9(8) .
C4 N2 N1 108.2(10) .
C4 N2 Cu2 132.9(9) .
N1 N2 Cu2 118.5(8) .
C6 N3 C8 109.9(12) .
C6 N3 C1 125.2(11) .
C8 N3 C1 124.8(12) .
C6 N4 C7 109.7(12) .
C6 N4 C9 117.6(11) .
C7 N4 C9 132.7(12) .
C9 N5 C12 115.1(12) .
C9 N5 Cu1 112.1(10) .
C12 N5 Cu1 132.6(9) .
C9 N6 C10 113.9(13) .
C13 N7 C15 109.9(12) .
C13 N7 C5 124.6(11) .
C15 N7 C5 125.5(12) .
C16 N8 C13 118.6(11) .
C16 N8 C14 131.9(12) .
C13 N8 C14 109.2(12) .
C16 N9 C19 114.9(12) .
C16 N9 Cu2 113.3(9) .
C19 N9 Cu2 131.8(9) .
C16 N10 C17 114.6(12) .
C20 N11 Cu2 159.1(14) .
Cu1 O1 Cu2 114.6(4) .
Cu1 O1 Cu1 95.9(4) 3_655
Cu2 O1 Cu1 111.5(4) 3_655
F2 P1 F6 91.4(10) .
F5' P1 F4' 90(4) .
F5' P1 F6' 90(4) .
F4' P1 F6' 167(3) .
F2 P1 F3 92.3(8) .
F6 P1 F3 94.1(14) .
F5' P1 F3' 179(3) .
F4' P1 F3' 90(4) .
F6' P1 F3' 90(3) .
F2 P1 F1 178.8(8) .
F6 P1 F1 89.9(10) .
F3 P1 F1 87.7(9) .
F2 P1 F4 89.0(9) .
F6 P1 F4 176.6(16) .
F3 P1 F4 89.2(13) .
F1 P1 F4 89.7(9) .
F2 P1 F5 86.6(8) .
F6 P1 F5 87.8(14) .
F3 P1 F5 177.8(13) .
F1 P1 F5 93.4(9) .
F4 P1 F5 88.9(13) .
F10 P2 F7 90.0(19) .
F9' P2 F8' 90(3) .
F10 P2 F11 91.2(18) .
F7 P2 F11 91.0(16) .
F9' P2 F12' 91(3) .
F8' P2 F12' 90(3) .
F9' P2 F7' 90(3) .
F7 P2 F7' 67(3) .
F8' P2 F7' 179(3) .
F12' P2 F7' 90(3) .
F9' P2 F10' 90(3) .
F8' P2 F10' 90(4) .
F12' P2 F10' 179(3) .
F7' P2 F10' 90(3) .
F9' P2 F11' 179(4) .
F8' P2 F11' 90(4) .
F12' P2 F11' 90(3) .
F7' P2 F11' 89(4) .
F10' P2 F11' 89(3) .
F10 P2 F9 91.0(18) .
F7 P2 F9 90.2(17) .
F11 P2 F9 177.5(15) .
F10 P2 F12 180(2) .
F7 P2 F12 90.4(18) .
F11 P2 F12 88.8(15) .
F9 P2 F12 89.1(15) .
F10 P2 F8 90.1(18) .
F7 P2 F8 178.8(17) .
F11 P2 F8 90.1(18) .
F9 P2 F8 88.6(15) .
F12 P2 F8 89.4(16) .
N3 C1 C2 115.4(12) .
N1 C2 C3 109.5(12) .
N1 C2 C1 124.5(12) .
C3 C2 C1 125.9(12) .
C4 C3 C2 105.0(12) .
N2 C4 C3 109.4(11) .
N2 C4 C5 124.5(12) .
C3 C4 C5 126.0(12) .
N7 C5 C4 115.4(11) .
N3 C6 N4 106.3(11) .
N3 C6 Cu1 135.7(10) .
N4 C6 Cu1 117.9(10) .
C8 C7 N4 106.8(12) .
C7 C8 N3 107.3(12) .
N5 C9 N6 128.5(15) .
N5 C9 N4 115.2(12) .
N6 C9 N4 116.2(12) .
N6 C10 C11 124.1(15) .
C10 C11 C12 115.4(16) .
N5 C12 C11 122.8(14) .
N7 C13 N8 105.9(11) .
N7 C13 Cu2 136.0(10) .
N8 C13 Cu2 118.1(10) .
C15 C14 N8 106.6(12) .
C14 C15 N7 108.3(13) .
N10 C16 N9 129.2(14) .
N10 C16 N8 117.6(12) .
N9 C16 N8 113.2(12) .
N10 C17 C18 122.1(14) .
C19 C18 C17 116.7(15) .
N9 C19 C18 122.5(14) .
N11 C20 C21 178(2) .
N12 C22 C23 175(3) .

loop_
_geom_bond_atom_site_label_1
_geom_bond_atom_site_label_2
_geom_bond_distance
_geom_bond_site_symmetry_2
Cu1 C6 1.934(13) .
Cu1 O1 1.945(8) .
Cu1 N1 1.976(11) .
Cu1 N5 2.208(11) .
Cu1 O1 2.392(10) 3_655
Cu2 C13 1.909(13) .
Cu2 N2 1.966(11) .
Cu2 O1 1.981(8) .
Cu2 N9 2.191(11) .
Cu2 N11 2.196(14) .
F1 P1 1.566(13) .
F2 P1 1.551(12) .
F3 P1 1.560(17) .
F4 P1 1.571(17) .
F5 P1 1.573(18) .
F6 P1 1.555(19) .
F7 P2 1.55(3) .
F8 P2 1.57(3) .
F9 P2 1.57(2) .
F10 P2 1.55(3) .
F11 P2 1.56(3) .
F12 P2 1.57(3) .
F3' P1 1.56(5) .
F4' P1 1.56(6) .
F5' P1 1.55(6) .
F6' P1 1.56(5) .
F7' P2 1.56(6) .
F8' P2 1.56(6) .
F9' P2 1.55(6) .
F10' P2 1.57(6) .
F11' P2 1.57(6) .
F12' P2 1.56(5) .
N1 C2 1.341(16) .
N1 N2 1.365(14) .
N2 C4 1.341(16) .
N3 C6 1.318(17) .
N3 C8 1.398(16) .
N3 C1 1.430(18) .
N4 C6 1.365(17) .
N4 C7 1.381(17) .
N4 C9 1.404(19) .
N5 C9 1.305(17) .
N5 C12 1.359(19) .
N6 C9 1.340(17) .
N6 C10 1.35(2) .
N7 C13 1.340(17) .
N7 C15 1.403(17) .
N7 C5 1.446(17) .
N8 C16 1.372(18) .
N8 C13 1.376(16) .
N8 C14 1.415(17) .
N9 C16 1.320(16) .
N9 C19 1.342(18) .
N10 C16 1.317(17) .
N10 C17 1.345(19) .
N11 C20 1.11(2) .
N12 C22 1.18(3) .
O1 Cu1 2.392(10) 3_655
C1 C2 1.520(17) .
C2 C3 1.386(18) .
C3 C4 1.385(18) .
C4 C5 1.502(17) .
C7 C8 1.33(2) .
C10 C11 1.37(2) .
C11 C12 1.38(2) .
C14 C15 1.32(2) .
C17 C18 1.39(2) .
C18 C19 1.37(2) .
C20 C21 1.46(3) .
C22 C23 1.46(3) .

loop_
_geom_torsion_atom_site_label_1
_geom_torsion_atom_site_label_2
_geom_torsion_atom_site_label_3
_geom_torsion_atom_site_label_4
_geom_torsion
_geom_torsion_site_symmetry_1
_geom_torsion_site_symmetry_4
C6 Cu1 N1 C2 -10.0(13) . .
O1 Cu1 N1 C2 174.5(13) . .
N5 Cu1 N1 C2 -45(2) . .
O1 Cu1 N1 C2 90.0(13) 3_655 .
C6 Cu1 N1 N2 174.0(11) . .
O1 Cu1 N1 N2 -1.5(11) . .
N5 Cu1 N1 N2 138.8(11) . .
O1 Cu1 N1 N2 -86.0(10) 3_655 .
C2 N1 N2 C4 -1.2(16) . .
Cu1 N1 N2 C4 175.7(9) . .
C2 N1 N2 Cu2 172.6(9) . .
Cu1 N1 N2 Cu2 -10.5(14) . .
C13 Cu2 N2 C4 -10.2(13) . .
O1 Cu2 N2 C4 -171.9(13) . .
N9 Cu2 N2 C4 -36(2) . .
N11 Cu2 N2 C4 95.9(13) . .
C13 Cu2 N2 N1 177.8(11) . .
O1 Cu2 N2 N1 16.2(10) . .
N9 Cu2 N2 N1 152.0(11) . .
N11 Cu2 N2 N1 -76.1(10) . .
C6 Cu1 N5 C9 -0.4(10) . .
O1 Cu1 N5 C9 174.5(10) . .
N1 Cu1 N5 C9 35.7(18) . .
O1 Cu1 N5 C9 -101.3(10) 3_655 .
C6 Cu1 N5 C12 -175.8(14) . .
O1 Cu1 N5 C12 -0.9(13) . .
N1 Cu1 N5 C12 -139.7(14) . .
O1 Cu1 N5 C12 83.3(13) 3_655 .
C13 Cu2 N9 C16 -1.3(10) . .
N2 Cu2 N9 C16 25.2(18) . .
O1 Cu2 N9 C16 159.7(9) . .
N11 Cu2 N9 C16 -109.2(10) . .
C13 Cu2 N9 C19 177.1(14) . .
N2 Cu2 N9 C19 -156.4(13) . .
O1 Cu2 N9 C19 -22.0(13) . .
N11 Cu2 N9 C19 69.1(13) . .
C13 Cu2 N11 C20 -108(4) . .
N2 Cu2 N11 C20 162(4) . .
O1 Cu2 N11 C20 70(4) . .
N9 Cu2 N11 C20 -33(4) . .
N1 Cu1 O1 Cu2 12.5(6) . .
N5 Cu1 O1 Cu2 -153.4(5) . .
O1 Cu1 O1 Cu2 116.9(6) 3_655 .
N1 Cu1 O1 Cu1 -104.4(4) . 3_655
N5 Cu1 O1 Cu1 89.7(4) . 3_655
C13 Cu2 O1 Cu1 -95.9(15) . .
N2 Cu2 O1 Cu1 -16.4(6) . .
N9 Cu2 O1 Cu1 178.0(5) . .
N11 Cu2 O1 Cu1 90.3(6) . .
C13 Cu2 O1 Cu1 11.6(17) . 3_655
N2 Cu2 O1 Cu1 91.2(5) . 3_655
N9 Cu2 O1 Cu1 -74.4(5) . 3_655
N11 Cu2 O1 Cu1 -162.1(5) . 3_655
C6 N3 C1 C2 -14(2) . .
C8 N3 C1 C2 163.1(13) . .
N2 N1 C2 C3 0.9(16) . .
Cu1 N1 C2 C3 -175.5(10) . .
N2 N1 C2 C1 178.7(13) . .
Cu1 N1 C2 C1 2(2) . .
N3 C1 C2 N1 11(2) . .
N3 C1 C2 C3 -171.1(14) . .
N1 C2 C3 C4 -0.2(17) . .
C1 C2 C3 C4 -178.0(14) . .
N1 N2 C4 C3 1.1(16) . .
Cu2 N2 C4 C3 -171.5(10) . .
N1 N2 C4 C5 176.5(13) . .
Cu2 N2 C4 C5 4(2) . .
C2 C3 C4 N2 -0.5(17) . .
C2 C3 C4 C5 -175.9(14) . .
C13 N7 C5 C4 -12(2) . .
C15 N7 C5 C4 168.5(14) . .
N2 C4 C5 N7 9(2) . .
C3 C4 C5 N7 -176.4(14) . .
C8 N3 C6 N4 0.6(16) . .
C1 N3 C6 N4 178.1(13) . .
C8 N3 C6 Cu1 -174.7(12) . .
C1 N3 C6 Cu1 3(2) . .
C7 N4 C6 N3 0.8(16) . .
C9 N4 C6 N3 -176.8(12) . .
C7 N4 C6 Cu1 177.1(10) . .
C9 N4 C6 Cu1 -0.5(17) . .
N1 Cu1 C6 N3 8.0(15) . .
N5 Cu1 C6 N3 175.4(16) . .
N1 Cu1 C6 N4 -167.0(11) . .
N5 Cu1 C6 N4 0.4(10) . .
O1 Cu1 C6 N4 89.2(11) 3_655 .
C6 N4 C7 C8 -1.9(17) . .
C9 N4 C7 C8 175.2(15) . .
N4 C7 C8 N3 2.3(17) . .
C6 N3 C8 C7 -1.9(17) . .
C1 N3 C8 C7 -179.3(14) . .
C12 N5 C9 N6 -4(2) . .
Cu1 N5 C9 N6 -179.9(13) . .
C12 N5 C9 N4 176.5(12) . .
Cu1 N5 C9 N4 0.2(16) . .
C10 N6 C9 N5 4(2) . .
C10 N6 C9 N4 -176.4(13) . .
C6 N4 C9 N5 0.1(19) . .
C7 N4 C9 N5 -176.8(14) . .
C6 N4 C9 N6 -179.7(13) . .
C7 N4 C9 N6 3(2) . .
C9 N6 C10 C11 -2(2) . .
N6 C10 C11 C12 1(2) . .
C9 N5 C12 C11 2(2) . .
Cu1 N5 C12 C11 177.2(11) . .
C10 C11 C12 N5 -1(2) . .
C15 N7 C13 N8 1.7(16) . .
C5 N7 C13 N8 -178.2(13) . .
C15 N7 C13 Cu2 -178.4(12) . .
C5 N7 C13 Cu2 2(2) . .
C16 N8 C13 N7 -176.0(12) . .
C14 N8 C13 N7 -1.7(16) . .
C16 N8 C13 Cu2 4.0(18) . .
C14 N8 C13 Cu2 178.3(10) . .
N2 Cu2 C13 N7 7.7(15) . .
O1 Cu2 C13 N7 88(2) . .
N9 Cu2 C13 N7 178.7(16) . .
N11 Cu2 C13 N7 -98.2(15) . .
N2 Cu2 C13 N8 -172.4(11) . .
O1 Cu2 C13 N8 -91.7(19) . .
N9 Cu2 C13 N8 -1.4(10) . .
N11 Cu2 C13 N8 81.7(11) . .
C16 N8 C14 C15 174.4(15) . .
C13 N8 C14 C15 1.2(18) . .
N8 C14 C15 N7 -0.1(18) . .
C13 N7 C15 C14 -1.0(18) . .
C5 N7 C15 C14 178.9(14) . .
C17 N10 C16 N9 -3(2) . .
C17 N10 C16 N8 175.2(13) . .
C19 N9 C16 N10 4(2) . .
Cu2 N9 C16 N10 -177.8(12) . .
C19 N9 C16 N8 -175.0(12) . .
Cu2 N9 C16 N8 3.6(15) . .
C13 N8 C16 N10 176.2(13) . .
C14 N8 C16 N10 3(2) . .
C13 N8 C16 N9 -5.0(19) . .
C14 N8 C16 N9 -177.7(14) . .
C16 N10 C17 C18 0(2) . .
N10 C17 C18 C19 2(2) . .
C16 N9 C19 C18 -1(2) . .
Cu2 N9 C19 C18 -179.0(11) . .
C17 C18 C19 N9 -2(2) . .
